data_4321685
loop_
_publ_author_name
'Tim Kemmitt'
'Najeh I. Al-Salim'
'Graeme J. Gainsford'

_publ_contact_author_email t.kemmitt@irl.cri.nz
_publ_contact_author_fax 64(4)5690142
_publ_contact_author_name 'Kemmitt, T.'
_publ_contact_author_phone 64(4)5690000
_publ_section_title
;
 Isolation and Structural Characterization of Triethanolaminotitanatranes:
 X-ray Structures of Partial Hydrolysis Condensates
;
_journal_name_full 'Inorganic Chemistry'
_journal_page_first 6067
_journal_page_last 6071
_journal_paper_doi 10.1021/ic000510u
_journal_volume 39
_journal_year 2000
_chemical_formula_sum 'C24.5 H47 N3 O11 Ti3'
_chemical_formula_weight 703.35
_chemical_name_systematic
;
 ?
;
_space_group_IT_number 2
_symmetry_cell_setting triclinic
_symmetry_space_group_name_Hall '-P 1'
_symmetry_space_group_name_H-M 'P -1'
_atom_sites_solution_hydrogens geom
_atom_sites_solution_primary direct
_atom_sites_solution_secondary difmap
_audit_creation_method SHELXL-97
_cell_angle_alpha 81.996(3)
_cell_angle_beta 88.815(3)
_cell_angle_gamma 73.583(2)
_cell_formula_units_Z 2
_cell_length_a 10.891(2)
_cell_length_b 12.417(3)
_cell_length_c 12.432(3)
_cell_measurement_reflns_used all
_cell_measurement_temperature 170(2)
_cell_measurement_theta_max 26.42
_cell_measurement_theta_min 1.95
_cell_volume 1596.7(6)
_computing_cell_refinement 'Bruker P4 SMART'
_computing_data_collection 'Bruker P4 SMART'
_computing_data_reduction 'Bruker P4 SMART'
_computing_molecular_graphics 'WINGX (ORTEPIII), 1999)'
_computing_publication_material CIFTAB
_computing_structure_refinement 'SHELXL-97 (Sheldrick, 1997)'
_computing_structure_solution 'SHELXS-97 (Sheldrick, 1990)'
_diffrn_ambient_temperature 170(2)
_diffrn_measured_fraction_theta_full 0.985
_diffrn_measured_fraction_theta_max 0.985
_diffrn_measurement_device_type 'Bruker P4'
_diffrn_measurement_method CCD
_diffrn_radiation_monochromator graphite
_diffrn_radiation_source 'fine-focus sealed tube'
_diffrn_radiation_type MoK\a
_diffrn_radiation_wavelength 0.71073
_diffrn_reflns_av_R_equivalents 0.0199
_diffrn_reflns_av_sigmaI/netI 0.0221
_diffrn_reflns_limit_h_max 13
_diffrn_reflns_limit_h_min -11
_diffrn_reflns_limit_k_max 15
_diffrn_reflns_limit_k_min -15
_diffrn_reflns_limit_l_max 15
_diffrn_reflns_limit_l_min -15
_diffrn_reflns_number 20540
_diffrn_reflns_theta_full 26.42
_diffrn_reflns_theta_max 26.42
_diffrn_reflns_theta_min 1.95
_diffrn_standards_decay_% 0
_exptl_absorpt_coefficient_mu 0.790
_exptl_absorpt_correction_T_max 1.0
_exptl_absorpt_correction_T_min 0.8709
_exptl_absorpt_correction_type multi-scan
_exptl_absorpt_process_details SADABS
_exptl_crystal_colour 'transculent colourless'
_exptl_crystal_density_diffrn 1.463
_exptl_crystal_density_method 'not measured'
_exptl_crystal_description block
_exptl_crystal_F_000 738
_exptl_crystal_size_max 0.72
_exptl_crystal_size_mid 0.57
_exptl_crystal_size_min 0.41
_refine_diff_density_max 0.765
_refine_diff_density_min -0.705
_refine_diff_density_rms 0.082
_refine_ls_extinction_method none
_refine_ls_goodness_of_fit_ref 1.142
_refine_ls_hydrogen_treatment mixed
_refine_ls_matrix_type full
_refine_ls_number_parameters 408
_refine_ls_number_reflns 6490
_refine_ls_number_restraints 3
_refine_ls_restrained_S_all 1.147
_refine_ls_R_factor_all 0.0516
_refine_ls_R_factor_gt 0.0457
_refine_ls_shift/su_max 0.585
_refine_ls_shift/su_mean 0.015
_refine_ls_structure_factor_coef Fsqd
_refine_ls_weighting_details 'calc w=1/[\s^2^(Fo^2^)+(0.0544P)^2^+2.3782P] where P=(Fo^2^+2Fc^2^)/3'
_refine_ls_weighting_scheme calc
_refine_ls_wR_factor_gt 0.1201
_refine_ls_wR_factor_ref 0.1229
_reflns_number_gt 5751
_reflns_number_total 6490
_reflns_threshold_expression >2sigma(I)
_cod_data_source_file ic000510u_1.cif
_cod_data_source_block tktt
_cod_original_cell_volume 1596.6(6)
_cod_original_formula_sum 'C24.50 H47 N3 O11 Ti3'
_cod_database_code 4321685

loop_
_symmetry_equiv_pos_as_xyz
'x, y, z'
'-x, -y, -z'

loop_
_atom_site_label
_atom_site_type_symbol
_atom_site_fract_x
_atom_site_fract_y
_atom_site_fract_z
_atom_site_U_iso_or_equiv
_atom_site_adp_type
_atom_site_occupancy
_atom_site_symmetry_multiplicity
_atom_site_calc_flag
_atom_site_refinement_flags
_atom_site_disorder_assembly
_atom_site_disorder_group
Ti1 Ti 0.57275(4) 0.64684(4) 0.85283(4) 0.01873(12) Uani 1 1 d . A .
Ti2 Ti 0.48517(5) 0.63386(4) 1.11049(4) 0.01889(12) Uani 1 1 d . . .
Ti3 Ti 0.80604(5) 0.62414(5) 0.67288(4) 0.02487(14) Uani 1 1 d . A .
O1 O 0.54651(18) 0.50224(15) 0.88105(15) 0.0219(4) Uani 1 1 d . . .
O11 O 0.5619(2) 0.80209(17) 0.81322(16) 0.0278(4) Uani 1 1 d . . .
O121 O 0.41694(18) 0.69756(16) 0.95608(16) 0.0229(4) Uani 1 1 d . . .
O122 O 0.63491(18) 0.64174(16) 1.01100(15) 0.0212(4) Uani 1 1 d . . .
O131 O 0.76782(18) 0.60509(17) 0.83561(15) 0.0240(4) Uani 1 1 d . . .
O132 O 0.62414(19) 0.61480(18) 0.69485(15) 0.0259(4) Uani 1 1 d . . .
O21 O 0.33654(19) 0.71616(17) 1.16968(17) 0.0267(4) Uani 1 1 d . . .
O22 O 0.5976(2) 0.59803(16) 1.23350(16) 0.0261(4) Uani 1 1 d . . .
O32 O 0.8164(2) 0.55580(19) 0.54687(16) 0.0318(5) Uani 1 1 d . . .
O33 O 0.9750(2) 0.62906(19) 0.70221(18) 0.0318(5) Uani 1 1 d . . .
O34 O 0.7592(2) 0.7726(2) 0.61340(19) 0.0390(5) Uani 1 1 d . . .
N1 N 0.3888(2) 0.7123(2) 0.7454(2) 0.0260(5) Uani 1 1 d . . .
N2 N 0.5231(2) 0.8098(2) 1.1364(2) 0.0247(5) Uani 1 1 d . . .
N3 N 0.9119(2) 0.4376(2) 0.7302(2) 0.0255(5) Uani 1 1 d . . .
C13 C 0.5351(3) 0.6404(4) 0.6062(3) 0.0405(8) Uani 1 1 d . A .
H13A H 0.5589 0.5803 0.5587 0.049 Uiso 1 1 calc R . .
H13B H 0.5353 0.7134 0.5624 0.049 Uiso 1 1 calc R . .
C14 C 0.4043(3) 0.6478(3) 0.6520(2) 0.0291(6) Uani 1 1 d . A .
H14A H 0.3374 0.6868 0.5959 0.035 Uiso 1 1 calc R . .
H14B H 0.3960 0.5708 0.6760 0.035 Uiso 1 1 calc R . .
C21 C 0.3041(3) 0.8308(3) 1.1882(3) 0.0335(7) Uani 1 1 d . A .
H21A H 0.3117 0.8344 1.2668 0.040 Uiso 1 1 calc R . .
H21B H 0.2144 0.8696 1.1644 0.040 Uiso 1 1 calc R . .
C22 C 0.3938(3) 0.8897(2) 1.1250(3) 0.0310(7) Uani 1 1 d . A .
H22A H 0.3670 0.9099 1.0475 0.037 Uiso 1 1 calc R . .
H22B H 0.3925 0.9601 1.1546 0.037 Uiso 1 1 calc R . .
C23 C 0.7052(3) 0.7180(3) 1.0334(2) 0.0281(6) Uani 1 1 d . A .
H23A H 0.7612 0.7297 0.9718 0.034 Uiso 1 1 calc R . .
H23B H 0.7600 0.6853 1.0992 0.034 Uiso 1 1 calc R . .
C24 C 0.6119(3) 0.8314(3) 1.0512(2) 0.0286(6) Uani 1 1 d . A .
H24A H 0.6593 0.8822 1.0734 0.034 Uiso 1 1 calc R . .
H24B H 0.5638 0.8686 0.9829 0.034 Uiso 1 1 calc R . .
C25 C 0.5796(3) 0.6763(3) 1.3081(2) 0.0290(6) Uani 1 1 d . A .
H25A H 0.6485 0.6501 1.3644 0.035 Uiso 1 1 calc R . .
H25B H 0.4965 0.6828 1.3444 0.035 Uiso 1 1 calc R . .
C26 C 0.5815(3) 0.7920(3) 1.2473(2) 0.0291(6) Uani 1 1 d . A .
H26A H 0.5333 0.8527 1.2885 0.035 Uiso 1 1 calc R . .
H26B H 0.6710 0.7960 1.2414 0.035 Uiso 1 1 calc R . .
C31 C 0.8456(3) 0.4374(3) 0.5450(3) 0.0361(7) Uani 1 1 d . A .
H31A H 0.9280 0.4107 0.5082 0.043 Uiso 1 1 calc R . .
H31B H 0.7780 0.4207 0.5036 0.043 Uiso 1 1 calc R . .
C32 C 0.8549(3) 0.3752(3) 0.6606(3) 0.0336(7) Uani 1 1 d . A .
H32A H 0.7689 0.3735 0.6865 0.040 Uiso 1 1 calc R . .
H32B H 0.9096 0.2962 0.6632 0.040 Uiso 1 1 calc R . .
C33 C 0.8602(3) 0.5184(3) 0.9019(2) 0.0257(6) Uani 1 1 d . A .
H33A H 0.8259 0.5045 0.9753 0.031 Uiso 1 1 calc R . .
H33B H 0.9390 0.5418 0.9091 0.031 Uiso 1 1 calc R . .
C34 C 0.8904(3) 0.4103(3) 0.8479(2) 0.0273(6) Uani 1 1 d . A .
H34A H 0.9680 0.3544 0.8826 0.033 Uiso 1 1 calc R . .
H34B H 0.8183 0.3763 0.8579 0.033 Uiso 1 1 calc R . .
C35 C 1.0802(3) 0.5322(3) 0.7324(3) 0.0324(7) Uani 1 1 d . A .
H35A H 1.0985 0.5236 0.8113 0.039 Uiso 1 1 calc R . .
H35B H 1.1573 0.5411 0.6929 0.039 Uiso 1 1 calc R . .
C36 C 1.0476(3) 0.4276(3) 0.7048(3) 0.0298(6) Uani 1 1 d . A .
H36A H 1.0619 0.4214 0.6267 0.036 Uiso 1 1 calc R . .
H36B H 1.1034 0.3586 0.7477 0.036 Uiso 1 1 calc R . .
C37 C 0.8156(6) 0.8557(4) 0.5678(4) 0.0659(13) Uani 1 1 d D A .
H37 H 0.905(3) 0.860(4) 0.593(4) 0.079 Uiso 1 1 d D . .
C38 C 0.8178(8) 0.8598(5) 0.4457(5) 0.100(2) Uani 1 1 d . . .
H38C H 0.7299 0.8861 0.4164 0.150 Uiso 1 1 calc R A .
H38D H 0.8592 0.7839 0.4273 0.150 Uiso 1 1 calc R . .
H38E H 0.8658 0.9122 0.4143 0.150 Uiso 1 1 calc R . .
C11A C 0.4433(8) 0.8828(5) 0.7818(7) 0.0383(17) Uani 0.638(12) 1 d PD A 1
H11A H 0.4580 0.9527 0.7419 0.046 Uiso 0.638(12) 1 calc PR A 1
H11B H 0.3926 0.9027 0.8468 0.046 Uiso 0.638(12) 1 calc PR A 1
C12A C 0.371(2) 0.830(3) 0.708(3) 0.044(3) Uani 0.638(12) 1 d PD A 1
H12A H 0.2782 0.8710 0.7079 0.053 Uiso 0.638(12) 1 calc PR A 1
H12B H 0.4013 0.8399 0.6331 0.053 Uiso 0.638(12) 1 calc PR A 1
C15A C 0.2871(6) 0.7210(6) 0.9237(5) 0.0296(13) Uani 0.818(13) 1 d P A 1
H15A H 0.2445 0.8034 0.9187 0.035 Uiso 0.818(13) 1 calc PR A 1
H15B H 0.2419 0.6806 0.9778 0.035 Uiso 0.818(13) 1 calc PR A 1
C16A C 0.2825(4) 0.6824(4) 0.8145(4) 0.0273(12) Uani 0.818(13) 1 d P A 1
H16A H 0.1982 0.7206 0.7785 0.033 Uiso 0.818(13) 1 calc PR A 1
H16B H 0.2948 0.5995 0.8237 0.033 Uiso 0.818(13) 1 calc PR A 1
C39A C 0.7531(9) 0.9719(7) 0.5991(7) 0.080(2) Uiso 0.698(12) 1 d PD A 1
H39A H 0.7559 0.9679 0.6783 0.112 Uiso 0.698(12) 1 calc PR A 1
H39B H 0.6637 0.9979 0.5733 0.112 Uiso 0.698(12) 1 calc PR A 1
H39C H 0.7989 1.0252 0.5660 0.112 Uiso 0.698(12) 1 calc PR A 1
C11B C 0.4864(12) 0.8721(10) 0.7303(13) 0.041(3) Uani 0.362(12) 1 d PD A 2
H11C H 0.5328 0.8645 0.6612 0.050 Uiso 0.362(12) 1 calc PR A 2
H11D H 0.4687 0.9517 0.7437 0.050 Uiso 0.362(12) 1 calc PR A 2
C12B C 0.359(4) 0.844(6) 0.720(5) 0.044(3) Uani 0.36 1 d PD A 2
H12C H 0.3232 0.8705 0.6451 0.053 Uiso 0.362(12) 1 calc PR A 2
H12D H 0.2967 0.8810 0.7715 0.053 Uiso 0.362(12) 1 calc PR A 2
C15B C 0.302(3) 0.676(3) 0.908(2) 0.033(6) Uani 0.182(13) 1 d P A 2
H15C H 0.3174 0.5938 0.9050 0.040 Uiso 0.182(13) 1 calc PR A 2
H15D H 0.2257 0.7016 0.9526 0.040 Uiso 0.182(13) 1 calc PR A 2
C16B C 0.2804(8) 0.7372(7) 0.8004(8) 0.039(7) Uani 0.182(13) 1 d P A 2
H16C H 0.2129 0.7166 0.7628 0.047 Uiso 0.182(13) 1 calc PR A 2
H16D H 0.2513 0.8197 0.8042 0.047 Uiso 0.182(13) 1 calc PR A 2
C39B C 0.6891(8) 0.9673(7) 0.5757(8) 0.080(2) Uiso 0.302(12) 1 d PRD A 2
H39D H 0.6779 0.9815 0.6513 0.112 Uiso 0.302(12) 1 calc PR A 2
H39E H 0.6123 0.9518 0.5496 0.112 Uiso 0.302(12) 1 calc PR A 2
H39F H 0.7027 1.0341 0.5306 0.112 Uiso 0.302(12) 1 calc PR A 2
C51 C 0.0358(8) 1.1075(7) 1.1444(8) 0.100(2) Uiso 0.50 1 d PR A 3
C52 C -0.0250(8) 1.0203(7) 1.1923(8) 0.100(2) Uiso 0.50 1 d PR A 3
H52 H -0.0399 1.0134 1.2682 0.120 Uiso 0.50 1 calc PR A 3
C53 C -0.0577(5) 0.9557(6) 1.1394(6) 0.0377(16) Uani 0.50 1 d P A 3
H53 H -0.1006 0.9038 1.1740 0.045 Uiso 0.50 1 calc PR A 3
C545 C -0.0312(4) 0.9587(4) 1.0256(6) 0.0761(16) Uani 1 1 d . . 3
C56 C 0.0571(7) 1.1082(8) 1.0409(10) 0.065(3) Uani 0.50 1 d P . 3
C57 C 0.0992(14) 1.1841(12) 1.1678(12) 0.100(2) Uiso 0.50 1 d P A 3

loop_
_atom_site_aniso_label
_atom_site_aniso_U_11
_atom_site_aniso_U_22
_atom_site_aniso_U_33
_atom_site_aniso_U_23
_atom_site_aniso_U_13
_atom_site_aniso_U_12
Ti1 0.0205(2) 0.0194(2) 0.0173(2) -0.00075(18) 0.00159(18) -0.00821(18)
Ti2 0.0214(2) 0.0178(2) 0.0182(2) -0.00224(18) 0.00294(18) -0.00705(18)
Ti3 0.0246(3) 0.0305(3) 0.0192(3) 0.0005(2) 0.00440(19) -0.0094(2)
O1 0.0263(10) 0.0210(9) 0.0200(10) -0.0025(7) 0.0026(8) -0.0096(8)
O11 0.0385(12) 0.0219(10) 0.0251(10) 0.0001(8) 0.0014(9) -0.0136(9)
O121 0.0195(9) 0.0246(10) 0.0232(10) 0.0001(8) 0.0008(7) -0.0055(8)
O122 0.0213(9) 0.0249(10) 0.0202(9) -0.0049(8) 0.0023(7) -0.0104(8)
O131 0.0221(10) 0.0298(10) 0.0198(9) -0.0017(8) 0.0026(7) -0.0079(8)
O132 0.0236(10) 0.0381(11) 0.0167(9) -0.0034(8) 0.0013(8) -0.0101(9)
O21 0.0260(10) 0.0236(10) 0.0315(11) -0.0073(8) 0.0099(8) -0.0076(8)
O22 0.0333(11) 0.0228(10) 0.0223(10) -0.0037(8) -0.0031(8) -0.0077(8)
O32 0.0312(11) 0.0436(13) 0.0195(10) -0.0029(9) 0.0049(8) -0.0098(10)
O33 0.0286(11) 0.0385(12) 0.0324(12) -0.0040(9) 0.0048(9) -0.0170(9)
O34 0.0414(13) 0.0349(12) 0.0365(13) 0.0067(10) 0.0084(10) -0.0101(10)
N1 0.0276(12) 0.0255(12) 0.0240(12) -0.0030(10) -0.0015(10) -0.0059(10)
N2 0.0291(13) 0.0224(12) 0.0244(12) -0.0043(9) 0.0030(10) -0.0100(10)
N3 0.0245(12) 0.0318(13) 0.0226(12) -0.0040(10) 0.0048(9) -0.0120(10)
C13 0.0335(17) 0.066(2) 0.0228(15) -0.0110(15) -0.0015(13) -0.0130(16)
C14 0.0294(15) 0.0343(16) 0.0245(15) -0.0040(12) -0.0045(12) -0.0099(13)
C21 0.0299(16) 0.0253(15) 0.0440(19) -0.0098(13) 0.0078(14) -0.0037(12)
C22 0.0343(16) 0.0196(13) 0.0383(17) -0.0054(12) 0.0024(13) -0.0058(12)
C23 0.0280(15) 0.0357(16) 0.0275(15) -0.0093(12) 0.0044(12) -0.0180(13)
C24 0.0372(16) 0.0284(15) 0.0264(15) -0.0043(12) 0.0040(12) -0.0193(13)
C25 0.0385(17) 0.0308(15) 0.0204(14) -0.0064(12) 0.0001(12) -0.0125(13)
C26 0.0363(16) 0.0288(15) 0.0254(15) -0.0081(12) 0.0015(12) -0.0124(13)
C31 0.0398(18) 0.049(2) 0.0264(16) -0.0109(14) 0.0053(13) -0.0211(15)
C32 0.0360(17) 0.0398(18) 0.0314(17) -0.0094(14) 0.0062(13) -0.0195(14)
C33 0.0222(14) 0.0330(15) 0.0202(14) -0.0014(11) 0.0004(11) -0.0062(12)
C34 0.0255(14) 0.0319(15) 0.0223(14) 0.0012(12) 0.0043(11) -0.0073(12)
C35 0.0234(15) 0.0477(19) 0.0278(15) -0.0025(13) 0.0036(12) -0.0145(13)
C36 0.0215(14) 0.0388(17) 0.0274(15) -0.0035(13) 0.0048(11) -0.0064(12)
C37 0.096(4) 0.053(3) 0.057(3) 0.004(2) 0.008(3) -0.041(3)
C38 0.156(7) 0.073(4) 0.063(3) 0.005(3) 0.046(4) -0.027(4)
C11A 0.055(4) 0.019(2) 0.039(4) 0.001(2) -0.013(3) -0.007(3)
C12A 0.058(4) 0.020(7) 0.050(5) 0.004(4) -0.022(3) -0.005(4)
C15A 0.020(2) 0.040(3) 0.027(3) -0.004(2) 0.0013(18) -0.005(3)
C16A 0.0228(19) 0.030(2) 0.029(2) 0.0010(18) 0.0007(15) -0.0102(17)
C11B 0.041(6) 0.024(5) 0.052(8) 0.014(5) 0.003(5) -0.007(4)
C12B 0.058(4) 0.020(7) 0.050(5) 0.004(4) -0.022(3) -0.005(4)
C15B 0.019(10) 0.048(17) 0.033(13) -0.010(13) 0.009(8) -0.009(13)
C16B 0.025(10) 0.067(18) 0.029(11) -0.003(12) -0.001(7) -0.021(12)
C53 0.012(3) 0.040(4) 0.046(4) 0.011(3) 0.005(2) 0.007(2)
C545 0.032(2) 0.052(3) 0.133(5) -0.002(3) -0.019(3) 0.0023(18)
C56 0.025(4) 0.048(5) 0.109(8) 0.001(5) -0.015(4) 0.007(3)

loop_
_atom_type_symbol
_atom_type_description
_atom_type_scat_dispersion_real
_atom_type_scat_dispersion_imag
_atom_type_scat_source
C C 0.0033 0.0016 'International Tables Vol C Tables 4.2.6.8 and 6.1.1.4'
H H 0.0000 0.0000 'International Tables Vol C Tables 4.2.6.8 and 6.1.1.4'
N N 0.0061 0.0033 'International Tables Vol C Tables 4.2.6.8 and 6.1.1.4'
O O 0.0106 0.0060 'International Tables Vol C Tables 4.2.6.8 and 6.1.1.4'
Ti Ti 0.2776 0.4457 'International Tables Vol C Tables 4.2.6.8 and 6.1.1.4'

loop_
_geom_angle_atom_site_label_1
_geom_angle_atom_site_label_2
_geom_angle_atom_site_label_3
_geom_angle
_geom_angle_site_symmetry_1
_geom_angle_site_symmetry_3
_geom_angle_publ_flag
O1 Ti1 O11 167.55(9) . . ?
O1 Ti1 O131 101.09(8) . . ?
O11 Ti1 O131 90.19(9) . . ?
O1 Ti1 O122 93.37(8) . . ?
O11 Ti1 O122 94.06(8) . . ?
O131 Ti1 O122 78.44(8) . . ?
O1 Ti1 O132 88.53(8) . . ?
O11 Ti1 O132 90.70(9) . . ?
O131 Ti1 O132 68.71(8) . . ?
O122 Ti1 O132 146.81(8) . . ?
O1 Ti1 O121 85.60(8) . . ?
O11 Ti1 O121 87.81(9) . . ?
O131 Ti1 O121 146.81(8) . . ?
O122 Ti1 O121 68.67(8) . . ?
O132 Ti1 O121 144.42(8) . . ?
O1 Ti1 N1 90.50(9) . . ?
O11 Ti1 N1 77.43(9) . . ?
O131 Ti1 N1 139.08(9) . . ?
O122 Ti1 N1 140.45(8) . . ?
O132 Ti1 N1 72.56(8) . . ?
O121 Ti1 N1 72.43(8) . . ?
O1 Ti2 O21 100.06(9) 2_667 . ?
O1 Ti2 O22 97.12(9) 2_667 . ?
O21 Ti2 O22 100.05(9) . . ?
O1 Ti2 O121 98.25(8) 2_667 . ?
O21 Ti2 O121 91.78(9) . . ?
O22 Ti2 O121 158.64(9) . . ?
O1 Ti2 O122 111.32(8) 2_667 . ?
O21 Ti2 O122 145.65(9) . . ?
O22 Ti2 O122 89.88(9) . . ?
O121 Ti2 O122 70.73(8) . . ?
O1 Ti2 N2 168.98(9) 2_667 . ?
O21 Ti2 N2 74.52(9) . . ?
O22 Ti2 N2 74.79(9) . . ?
O121 Ti2 N2 91.57(8) . . ?
O122 Ti2 N2 76.61(8) . . ?
O34 Ti3 O32 99.85(11) . . ?
O34 Ti3 O33 91.50(11) . . ?
O32 Ti3 O33 105.84(10) . . ?
O34 Ti3 O132 94.84(10) . . ?
O32 Ti3 O132 90.34(9) . . ?
O33 Ti3 O132 161.35(9) . . ?
O34 Ti3 O131 111.60(10) . . ?
O32 Ti3 O131 143.71(9) . . ?
O33 Ti3 O131 91.38(9) . . ?
O132 Ti3 O131 69.98(8) . . ?
O34 Ti3 N3 166.17(10) . . ?
O32 Ti3 N3 76.34(9) . . ?
O33 Ti3 N3 77.04(9) . . ?
O132 Ti3 N3 98.45(9) . . ?
O131 Ti3 N3 76.84(8) . . ?
Ti2 O1 Ti1 172.43(12) 2_667 . ?
C11B O11 C11A 32.9(5) . . ?
C11B O11 Ti1 124.7(5) . . ?
C11A O11 Ti1 121.0(3) . . ?
C15A O121 C15B 23.4(11) . . ?
C15A O121 Ti2 124.0(3) . . ?
C15B O121 Ti2 123.8(12) . . ?
C15A O121 Ti1 123.9(3) . . ?
C15B O121 Ti1 107.9(11) . . ?
Ti2 O121 Ti1 106.11(8) . . ?
C23 O122 Ti2 116.03(16) . . ?
C23 O122 Ti1 119.47(17) . . ?
Ti2 O122 Ti1 107.23(9) . . ?
C33 O131 Ti3 115.72(16) . . ?
C33 O131 Ti1 126.28(17) . . ?
Ti3 O131 Ti1 108.32(9) . . ?
C13 O132 Ti3 121.43(19) . . ?
C13 O132 Ti1 123.77(18) . . ?
Ti3 O132 Ti1 107.77(9) . . ?
C21 O21 Ti2 127.80(19) . . ?
C25 O22 Ti2 118.41(18) . . ?
C31 O32 Ti3 124.76(19) . . ?
C35 O33 Ti3 124.53(19) . . ?
C37 O34 Ti3 139.3(3) . . ?
C16B N1 C12A 90.2(13) . . ?
C16B N1 C14 122.3(4) . . ?
C12A N1 C14 110.5(13) . . ?
C16B N1 C16A 26.1(4) . . ?
C12A N1 C16A 116.1(12) . . ?
C14 N1 C16A 106.9(3) . . ?
C16B N1 C12B 83(2) . . ?
C12A N1 C12B 8(4) . . ?
C14 N1 C12B 117(2) . . ?
C16A N1 C12B 110(2) . . ?
C16B N1 Ti1 114.6(4) . . ?
C12A N1 Ti1 108.1(7) . . ?
C14 N1 Ti1 108.99(17) . . ?
C16A N1 Ti1 106.1(2) . . ?
C12B N1 Ti1 107.5(12) . . ?
C24 N2 C22 114.7(2) . . ?
C24 N2 C26 112.0(2) . . ?
C22 N2 C26 114.0(2) . . ?
C24 N2 Ti2 105.78(17) . . ?
C22 N2 Ti2 102.72(17) . . ?
C26 N2 Ti2 106.49(17) . . ?
C36 N3 C34 113.1(2) . . ?
C36 N3 C32 111.9(2) . . ?
C34 N3 C32 113.4(2) . . ?
C36 N3 Ti3 104.71(18) . . ?
C34 N3 Ti3 109.35(18) . . ?
C32 N3 Ti3 103.37(19) . . ?
O132 C13 C14 107.9(3) . . ?
O132 C13 H13A 110.1 . . ?
C14 C13 H13A 110.1 . . ?
O132 C13 H13B 110.1 . . ?
C14 C13 H13B 110.1 . . ?
H13A C13 H13B 108.4 . . ?
N1 C14 C13 108.1(2) . . ?
N1 C14 H14A 110.1 . . ?
C13 C14 H14A 110.1 . . ?
N1 C14 H14B 110.1 . . ?
C13 C14 H14B 110.1 . . ?
H14A C14 H14B 108.4 . . ?
O21 C21 C22 109.3(2) . . ?
O21 C21 H21A 109.8 . . ?
C22 C21 H21A 109.8 . . ?
O21 C21 H21B 109.8 . . ?
C22 C21 H21B 109.8 . . ?
H21A C21 H21B 108.3 . . ?
N2 C22 C21 107.1(2) . . ?
N2 C22 H22A 110.3 . . ?
C21 C22 H22A 110.3 . . ?
N2 C22 H22B 110.3 . . ?
C21 C22 H22B 110.3 . . ?
H22A C22 H22B 108.6 . . ?
O122 C23 C24 109.5(2) . . ?
O122 C23 H23A 109.8 . . ?
C24 C23 H23A 109.8 . . ?
O122 C23 H23B 109.8 . . ?
C24 C23 H23B 109.8 . . ?
H23A C23 H23B 108.2 . . ?
N2 C24 C23 108.3(2) . . ?
N2 C24 H24A 110.0 . . ?
C23 C24 H24A 110.0 . . ?
N2 C24 H24B 110.0 . . ?
C23 C24 H24B 110.0 . . ?
H24A C24 H24B 108.4 . . ?
O22 C25 C26 109.1(2) . . ?
O22 C25 H25A 109.9 . . ?
C26 C25 H25A 109.9 . . ?
O22 C25 H25B 109.9 . . ?
C26 C25 H25B 109.9 . . ?
H25A C25 H25B 108.3 . . ?
N2 C26 C25 110.5(2) . . ?
N2 C26 H26A 109.6 . . ?
C25 C26 H26A 109.6 . . ?
N2 C26 H26B 109.6 . . ?
C25 C26 H26B 109.6 . . ?
H26A C26 H26B 108.1 . . ?
O32 C31 C32 110.0(3) . . ?
O32 C31 H31A 109.7 . . ?
C32 C31 H31A 109.7 . . ?
O32 C31 H31B 109.7 . . ?
C32 C31 H31B 109.7 . . ?
H31A C31 H31B 108.2 . . ?
N3 C32 C31 107.4(3) . . ?
N3 C32 H32A 110.2 . . ?
C31 C32 H32A 110.2 . . ?
N3 C32 H32B 110.2 . . ?
C31 C32 H32B 110.2 . . ?
H32A C32 H32B 108.5 . . ?
O131 C33 C34 108.2(2) . . ?
O131 C33 H33A 110.1 . . ?
C34 C33 H33A 110.1 . . ?
O131 C33 H33B 110.1 . . ?
C34 C33 H33B 110.1 . . ?
H33A C33 H33B 108.4 . . ?
N3 C34 C33 109.9(2) . . ?
N3 C34 H34A 109.7 . . ?
C33 C34 H34A 109.7 . . ?
N3 C34 H34B 109.7 . . ?
C33 C34 H34B 109.7 . . ?
H34A C34 H34B 108.2 . . ?
O33 C35 C36 109.1(2) . . ?
O33 C35 H35A 109.9 . . ?
C36 C35 H35A 109.9 . . ?
O33 C35 H35B 109.9 . . ?
C36 C35 H35B 109.9 . . ?
H35A C35 H35B 108.3 . . ?
N3 C36 C35 108.9(2) . . ?
N3 C36 H36A 109.9 . . ?
C35 C36 H36A 109.9 . . ?
N3 C36 H36B 109.9 . . ?
C35 C36 H36B 109.9 . . ?
H36A C36 H36B 108.3 . . ?
O34 C37 C39A 114.0(5) . . ?
O34 C37 C38 109.4(4) . . ?
C39A C37 C38 110.9(5) . . ?
O34 C37 C39B 97.1(5) . . ?
C39A C37 C39B 27.9(5) . . ?
C38 C37 C39B 98.4(5) . . ?
O34 C37 H37 123(3) . . ?
C39A C37 H37 91(3) . . ?
C38 C37 H37 107(3) . . ?
C39B C37 H37 118(3) . . ?
C37 C38 H38C 109.5 . . ?
C37 C38 H38D 109.5 . . ?
H38C C38 H38D 109.5 . . ?
C37 C38 H38E 109.5 . . ?
H38C C38 H38E 109.5 . . ?
H38D C38 H38E 109.5 . . ?
O11 C11A C12A 108.2(14) . . ?
O11 C11A H11A 109.9 . . ?
C12A C11A H11A 109.8 . . ?
O11 C11A H11B 110.0 . . ?
C12A C11A H11B 110.6 . . ?
H11A C11A H11B 108.3 . . ?
N1 C12A C11A 111(2) . . ?
N1 C12A H12A 108.9 . . ?
C11A C12A H12A 108.7 . . ?
N1 C12A H12B 110.0 . . ?
C11A C12A H12B 109.8 . . ?
H12A C12A H12B 108.0 . . ?
O121 C15A C16A 108.5(5) . . ?
O121 C15A H15A 110.0 . . ?
C16A C15A H15A 110.0 . . ?
O121 C15A H15B 110.0 . . ?
C16A C15A H15B 110.0 . . ?
H15A C15A H15B 108.4 . . ?
C15A C16A N1 108.3(4) . . ?
C15A C16A H16A 110.0 . . ?
N1 C16A H16A 110.0 . . ?
C15A C16A H16B 110.0 . . ?
N1 C16A H16B 110.0 . . ?
H16A C16A H16B 108.4 . . ?
C37 C39A H39A 109.5 . . ?
C37 C39A H39B 109.5 . . ?
C37 C39A H39C 109.5 . . ?
O11 C11B C12B 112(3) . . ?
O11 C11B H11C 109.2 . . ?
C12B C11B H11C 110.4 . . ?
O11 C11B H11D 109.2 . . ?
C12B C11B H11D 108.2 . . ?
H11C C11B H11D 107.9 . . ?
C11B C12B N1 107(4) . . ?
C11B C12B C16B 134(4) . . ?
N1 C12B C16B 43.2(15) . . ?
C11B C12B H12C 109.5 . . ?
N1 C12B H12C 109.4 . . ?
C16B C12B H12C 113.1 . . ?
C11B C12B H12D 111.3 . . ?
N1 C12B H12D 111.2 . . ?
C16B C12B H12D 69.6 . . ?
H12C C12B H12D 108.4 . . ?
C16B C15B O121 108(2) . . ?
C16B C15B H15C 110.1 . . ?
O121 C15B H15C 110.1 . . ?
C16B C15B H15D 110.1 . . ?
O121 C15B H15D 110.1 . . ?
H15C C15B H15D 108.5 . . ?
N1 C16B C15B 109.4(13) . . ?
N1 C16B C12B 53(2) . . ?
C15B C16B C12B 132.7(19) . . ?
N1 C16B H16C 109.8 . . ?
C15B C16B H16C 109.8 . . ?
C12B C16B H16C 117.5 . . ?
N1 C16B H16D 109.8 . . ?
C15B C16B H16D 109.8 . . ?
C12B C16B H16D 57.1 . . ?
H16C C16B H16D 108.2 . . ?
C37 C39B H39D 109.5 . . ?
C37 C39B H39E 109.5 . . ?
H39D C39B H39E 109.5 . . ?
C37 C39B H39F 109.5 . . ?
H39D C39B H39F 109.5 . . ?
H39E C39B H39F 109.5 . . ?
C56 C51 C57 100.5(10) . . ?
C56 C51 C52 114.2(6) . . ?
C57 C51 C52 144.5(7) . . ?
C53 C52 C51 123.6(6) . . ?
C53 C52 H52 118.2 . . ?
C51 C52 H52 118.2 . . ?
C52 C53 C545 120.2(7) . . ?
C52 C53 H53 119.9 . . ?
C545 C53 H53 119.9 . . ?
C56 C545 C53 126.8(7) 2_577 . ?
C56 C545 C545 114.6(9) 2_577 2_577 ?
C53 C545 C545 118.6(7) . 2_577 ?
C51 C56 C545 128.7(10) . 2_577 ?

loop_
_geom_bond_atom_site_label_1
_geom_bond_atom_site_label_2
_geom_bond_distance
_geom_bond_site_symmetry_2
_geom_bond_publ_flag
Ti1 O1 1.8811(19) . ?
Ti1 O11 1.893(2) . ?
Ti1 O131 2.054(2) . ?
Ti1 O122 2.080(2) . ?
Ti1 O132 2.092(2) . ?
Ti1 O121 2.111(2) . ?
Ti1 N1 2.312(2) . ?
Ti2 O1 1.8068(19) 2_667 ?
Ti2 O21 1.852(2) . ?
Ti2 O22 1.902(2) . ?
Ti2 O121 2.041(2) . ?
Ti2 O122 2.043(2) . ?
Ti2 N2 2.400(2) . ?
Ti3 O34 1.819(2) . ?
Ti3 O32 1.870(2) . ?
Ti3 O33 1.903(2) . ?
Ti3 O132 2.028(2) . ?
Ti3 O131 2.052(2) . ?
Ti3 N3 2.295(3) . ?
O1 Ti2 1.8068(19) 2_667 ?
O11 C11B 1.370(12) . ?
O11 C11A 1.416(7) . ?
O121 C15A 1.416(7) . ?
O121 C15B 1.51(3) . ?
O122 C23 1.433(3) . ?
O131 C33 1.422(3) . ?
O132 C13 1.424(4) . ?
O21 C21 1.417(4) . ?
O22 C25 1.407(3) . ?
O32 C31 1.418(4) . ?
O33 C35 1.419(4) . ?
O34 C37 1.395(5) . ?
N1 C16B 1.333(9) . ?
N1 C12A 1.43(4) . ?
N1 C14 1.481(4) . ?
N1 C16A 1.526(5) . ?
N1 C12B 1.56(7) . ?
N2 C24 1.468(4) . ?
N2 C22 1.472(4) . ?
N2 C26 1.492(4) . ?
N3 C36 1.479(4) . ?
N3 C34 1.484(4) . ?
N3 C32 1.488(4) . ?
C13 C14 1.506(5) . ?
C13 H13A 0.9900 . ?
C13 H13B 0.9900 . ?
C14 H14A 0.9900 . ?
C14 H14B 0.9900 . ?
C21 C22 1.523(4) . ?
C21 H21A 0.9900 . ?
C21 H21B 0.9900 . ?
C22 H22A 0.9900 . ?
C22 H22B 0.9900 . ?
C23 C24 1.527(4) . ?
C23 H23A 0.9900 . ?
C23 H23B 0.9900 . ?
C24 H24A 0.9900 . ?
C24 H24B 0.9900 . ?
C25 C26 1.532(4) . ?
C25 H25A 0.9900 . ?
C25 H25B 0.9900 . ?
C26 H26A 0.9900 . ?
C26 H26B 0.9900 . ?
C31 C32 1.525(5) . ?
C31 H31A 0.9900 . ?
C31 H31B 0.9900 . ?
C32 H32A 0.9900 . ?
C32 H32B 0.9900 . ?
C33 C34 1.534(4) . ?
C33 H33A 0.9900 . ?
C33 H33B 0.9900 . ?
C34 H34A 0.9900 . ?
C34 H34B 0.9900 . ?
C35 C36 1.522(5) . ?
C35 H35A 0.9900 . ?
C35 H35B 0.9900 . ?
C36 H36A 0.9900 . ?
C36 H36B 0.9900 . ?
C37 C39A 1.512(9) . ?
C37 C38 1.512(7) . ?
C37 C39B 1.667(9) . ?
C37 H37 1.05(3) . ?
C38 H38C 0.9800 . ?
C38 H38D 0.9800 . ?
C38 H38E 0.9800 . ?
C11A C12A 1.538(16) . ?
C11A H11A 0.9900 . ?
C11A H11B 0.9900 . ?
C12A H12A 0.9900 . ?
C12A H12B 0.9900 . ?
C15A C16A 1.508(8) . ?
C15A H15A 0.9900 . ?
C15A H15B 0.9900 . ?
C16A H16A 0.9900 . ?
C16A H16B 0.9900 . ?
C39A H39A 0.9800 . ?
C39A H39B 0.9800 . ?
C39A H39C 0.9800 . ?
C11B C12B 1.53(2) . ?
C11B H11C 0.9900 . ?
C11B H11D 0.9900 . ?
C12B C16B 1.93(6) . ?
C12B H12C 0.9900 . ?
C12B H12D 0.9900 . ?
C15B C16B 1.43(3) . ?
C15B H15C 0.9900 . ?
C15B H15D 0.9900 . ?
C16B H16C 0.9900 . ?
C16B H16D 0.9900 . ?
C39B H39D 0.9800 . ?
C39B H39E 0.9800 . ?
C39B H39F 0.9800 . ?
C51 C56 1.302(14) . ?
C51 C57 1.387(17) . ?
C51 C52 1.4756 . ?
C52 C53 1.233(11) . ?
C52 H52 0.9500 . ?
C53 C545 1.435(9) . ?
C53 H53 0.9500 . ?
C545 C56 1.337(12) 2_577 ?
C545 C545 1.454(11) 2_577 ?
C56 C545 1.337(12) 2_577 ?

loop_
_geom_torsion_atom_site_label_1
_geom_torsion_atom_site_label_2
_geom_torsion_atom_site_label_3
_geom_torsion_atom_site_label_4
_geom_torsion
_geom_torsion_site_symmetry_1
_geom_torsion_site_symmetry_2
_geom_torsion_site_symmetry_3
_geom_torsion_site_symmetry_4
_geom_torsion_publ_flag
O11 Ti1 O1 Ti2 54.1(11) . . . 2_667 ?
O131 Ti1 O1 Ti2 -100.5(9) . . . 2_667 ?
O122 Ti1 O1 Ti2 -179(100) . . . 2_667 ?
O132 Ti1 O1 Ti2 -32.5(9) . . . 2_667 ?
O121 Ti1 O1 Ti2 112.3(9) . . . 2_667 ?
N1 Ti1 O1 Ti2 40.0(9) . . . 2_667 ?
O1 Ti1 O11 C11B -30.2(10) . . . . ?
O131 Ti1 O11 C11B 124.9(9) . . . . ?
O122 Ti1 O11 C11B -156.7(9) . . . . ?
O132 Ti1 O11 C11B 56.2(9) . . . . ?
O121 Ti1 O11 C11B -88.2(9) . . . . ?
N1 Ti1 O11 C11B -15.8(9) . . . . ?
O1 Ti1 O11 C11A 9.0(6) . . . . ?
O131 Ti1 O11 C11A 164.0(4) . . . . ?
O122 Ti1 O11 C11A -117.5(4) . . . . ?
O132 Ti1 O11 C11A 95.3(4) . . . . ?
O121 Ti1 O11 C11A -49.1(4) . . . . ?
N1 Ti1 O11 C11A 23.4(4) . . . . ?
O1 Ti2 O121 C15A 64.5(4) 2_667 . . . ?
O21 Ti2 O121 C15A -36.0(4) . . . . ?
O22 Ti2 O121 C15A -159.9(4) . . . . ?
O122 Ti2 O121 C15A 174.3(4) . . . . ?
N2 Ti2 O121 C15A -110.5(4) . . . . ?
O1 Ti2 O121 C15B 36.2(14) 2_667 . . . ?
O21 Ti2 O121 C15B -64.2(14) . . . . ?
O22 Ti2 O121 C15B 171.8(15) . . . . ?
O122 Ti2 O121 C15B 146.0(14) . . . . ?
N2 Ti2 O121 C15B -138.8(14) . . . . ?
O1 Ti2 O121 Ti1 -89.17(10) 2_667 . . . ?
O21 Ti2 O121 Ti1 170.40(9) . . . . ?
O22 Ti2 O121 Ti1 46.4(3) . . . . ?
O122 Ti2 O121 Ti1 20.61(8) . . . . ?
N2 Ti2 O121 Ti1 95.84(9) . . . . ?
O1 Ti1 O121 C15A -78.8(4) . . . . ?
O11 Ti1 O121 C15A 90.6(4) . . . . ?
O131 Ti1 O121 C15A 177.6(4) . . . . ?
O122 Ti1 O121 C15A -174.2(4) . . . . ?
O132 Ti1 O121 C15A 2.4(4) . . . . ?
N1 Ti1 O121 C15A 13.1(4) . . . . ?
O1 Ti1 O121 C15B -59.8(14) . . . . ?
O11 Ti1 O121 C15B 109.6(14) . . . . ?
O131 Ti1 O121 C15B -163.4(13) . . . . ?
O122 Ti1 O121 C15B -155.2(14) . . . . ?
O132 Ti1 O121 C15B 21.5(14) . . . . ?
N1 Ti1 O121 C15B 32.1(13) . . . . ?
O1 Ti1 O121 Ti2 74.84(9) . . . . ?
O11 Ti1 O121 Ti2 -115.73(10) . . . . ?
O131 Ti1 O121 Ti2 -28.73(18) . . . . ?
O122 Ti1 O121 Ti2 -20.51(8) . . . . ?
O132 Ti1 O121 Ti2 156.12(11) . . . . ?
N1 Ti1 O121 Ti2 166.76(11) . . . . ?
O1 Ti2 O122 C23 -153.08(19) 2_667 . . . ?
O21 Ti2 O122 C23 52.3(3) . . . . ?
O22 Ti2 O122 C23 -55.49(19) . . . . ?
O121 Ti2 O122 C23 115.4(2) . . . . ?
N2 Ti2 O122 C23 18.89(19) . . . . ?
O1 Ti2 O122 Ti1 70.47(11) 2_667 . . . ?
O21 Ti2 O122 Ti1 -84.12(17) . . . . ?
O22 Ti2 O122 Ti1 168.06(9) . . . . ?
O121 Ti2 O122 Ti1 -21.06(8) . . . . ?
N2 Ti2 O122 Ti1 -117.55(10) . . . . ?
O1 Ti1 O122 C23 162.01(19) . . . . ?
O11 Ti1 O122 C23 -28.0(2) . . . . ?
O131 Ti1 O122 C23 61.37(19) . . . . ?
O132 Ti1 O122 C23 69.5(2) . . . . ?
O121 Ti1 O122 C23 -114.0(2) . . . . ?
N1 Ti1 O122 C23 -103.1(2) . . . . ?
O1 Ti1 O122 Ti2 -63.32(10) . . . . ?
O11 Ti1 O122 Ti2 106.68(10) . . . . ?
O131 Ti1 O122 Ti2 -163.96(10) . . . . ?
O132 Ti1 O122 Ti2 -155.80(12) . . . . ?
O121 Ti1 O122 Ti2 20.62(8) . . . . ?
N1 Ti1 O122 Ti2 31.55(17) . . . . ?
O34 Ti3 O131 C33 -142.30(19) . . . . ?
O32 Ti3 O131 C33 69.5(2) . . . . ?
O33 Ti3 O131 C33 -50.14(19) . . . . ?
O132 Ti3 O131 C33 130.4(2) . . . . ?
N3 Ti3 O131 C33 26.20(18) . . . . ?
O34 Ti3 O131 Ti1 69.34(12) . . . . ?
O32 Ti3 O131 Ti1 -78.89(17) . . . . ?
O33 Ti3 O131 Ti1 161.50(10) . . . . ?
O132 Ti3 O131 Ti1 -17.93(9) . . . . ?
N3 Ti3 O131 Ti1 -122.15(11) . . . . ?
O1 Ti1 O131 C33 -42.6(2) . . . . ?
O11 Ti1 O131 C33 142.7(2) . . . . ?
O122 Ti1 O131 C33 48.6(2) . . . . ?
O132 Ti1 O131 C33 -126.6(2) . . . . ?
O121 Ti1 O131 C33 56.4(3) . . . . ?
N1 Ti1 O131 C33 -146.4(2) . . . . ?
O1 Ti1 O131 Ti3 101.52(10) . . . . ?
O11 Ti1 O131 Ti3 -73.17(10) . . . . ?
O122 Ti1 O131 Ti3 -167.27(10) . . . . ?
O132 Ti1 O131 Ti3 17.51(9) . . . . ?
O121 Ti1 O131 Ti3 -159.46(11) . . . . ?
N1 Ti1 O131 Ti3 -2.34(17) . . . . ?
O34 Ti3 O132 C13 57.9(3) . . . . ?
O32 Ti3 O132 C13 -42.0(2) . . . . ?
O33 Ti3 O132 C13 167.4(3) . . . . ?
O131 Ti3 O132 C13 169.2(3) . . . . ?
N3 Ti3 O132 C13 -118.2(2) . . . . ?
O34 Ti3 O132 Ti1 -93.71(11) . . . . ?
O32 Ti3 O132 Ti1 166.37(11) . . . . ?
O33 Ti3 O132 Ti1 15.7(3) . . . . ?
O131 Ti3 O132 Ti1 17.53(9) . . . . ?
N3 Ti3 O132 Ti1 90.13(10) . . . . ?
O1 Ti1 O132 C13 89.0(3) . . . . ?
O11 Ti1 O132 C13 -78.6(3) . . . . ?
O131 Ti1 O132 C13 -168.5(3) . . . . ?
O122 Ti1 O132 C13 -177.1(2) . . . . ?
O121 Ti1 O132 C13 8.7(3) . . . . ?
N1 Ti1 O132 C13 -2.0(2) . . . . ?
O1 Ti1 O132 Ti3 -120.17(10) . . . . ?
O11 Ti1 O132 Ti3 72.26(11) . . . . ?
O131 Ti1 O132 Ti3 -17.67(9) . . . . ?
O122 Ti1 O132 Ti3 -26.2(2) . . . . ?
O121 Ti1 O132 Ti3 159.48(10) . . . . ?
N1 Ti1 O132 Ti3 148.85(12) . . . . ?
O1 Ti2 O21 C21 178.3(2) 2_667 . . . ?
O22 Ti2 O21 C21 79.2(3) . . . . ?
O121 Ti2 O21 C21 -83.0(3) . . . . ?
O122 Ti2 O21 C21 -25.6(3) . . . . ?
N2 Ti2 O21 C21 8.2(2) . . . . ?
O1 Ti2 O22 C25 -134.0(2) 2_667 . . . ?
O21 Ti2 O22 C25 -32.4(2) . . . . ?
O121 Ti2 O22 C25 90.3(3) . . . . ?
O122 Ti2 O22 C25 114.6(2) . . . . ?
N2 Ti2 O22 C25 38.4(2) . . . . ?
O34 Ti3 O32 C31 -177.6(2) . . . . ?
O33 Ti3 O32 C31 88.0(2) . . . . ?
O132 Ti3 O32 C31 -82.6(2) . . . . ?
O131 Ti3 O32 C31 -27.4(3) . . . . ?
N3 Ti3 O32 C31 16.0(2) . . . . ?
O34 Ti3 O33 C35 -167.1(2) . . . . ?
O32 Ti3 O33 C35 -66.4(2) . . . . ?
O132 Ti3 O33 C35 82.9(4) . . . . ?
O131 Ti3 O33 C35 81.2(2) . . . . ?
N3 Ti3 O33 C35 5.1(2) . . . . ?
O32 Ti3 O34 C37 -85.7(4) . . . . ?
O33 Ti3 O34 C37 20.6(4) . . . . ?
O132 Ti3 O34 C37 -176.9(4) . . . . ?
O131 Ti3 O34 C37 112.7(4) . . . . ?
N3 Ti3 O34 C37 -13.0(7) . . . . ?
O1 Ti1 N1 C16B 79.0(5) . . . . ?
O11 Ti1 N1 C16B -98.0(5) . . . . ?
O131 Ti1 N1 C16B -173.4(5) . . . . ?
O122 Ti1 N1 C16B -16.9(5) . . . . ?
O132 Ti1 N1 C16B 167.3(5) . . . . ?
O121 Ti1 N1 C16B -6.3(5) . . . . ?
O1 Ti1 N1 C12A 177.7(14) . . . . ?
O11 Ti1 N1 C12A 0.8(14) . . . . ?
O131 Ti1 N1 C12A -74.6(14) . . . . ?
O122 Ti1 N1 C12A 81.8(14) . . . . ?
O132 Ti1 N1 C12A -94.0(14) . . . . ?
O121 Ti1 N1 C12A 92.5(14) . . . . ?
O1 Ti1 N1 C14 -62.21(19) . . . . ?
O11 Ti1 N1 C14 120.9(2) . . . . ?
O131 Ti1 N1 C14 45.5(2) . . . . ?
O122 Ti1 N1 C14 -158.12(17) . . . . ?
O132 Ti1 N1 C14 26.09(18) . . . . ?
O121 Ti1 N1 C14 -147.4(2) . . . . ?
O1 Ti1 N1 C16A 52.5(2) . . . . ?
O11 Ti1 N1 C16A -124.4(2) . . . . ?
O131 Ti1 N1 C16A 160.2(2) . . . . ?
O122 Ti1 N1 C16A -43.4(3) . . . . ?
O132 Ti1 N1 C16A 140.9(2) . . . . ?
O121 Ti1 N1 C16A -32.7(2) . . . . ?
O1 Ti1 N1 C12B 170(2) . . . . ?
O11 Ti1 N1 C12B -7(2) . . . . ?
O131 Ti1 N1 C12B -83(2) . . . . ?
O122 Ti1 N1 C12B 74(2) . . . . ?
O132 Ti1 N1 C12B -102(2) . . . . ?
O121 Ti1 N1 C12B 84(2) . . . . ?
O1 Ti2 N2 C24 148.3(4) 2_667 . . . ?
O21 Ti2 N2 C24 -150.0(2) . . . . ?
O22 Ti2 N2 C24 104.71(19) . . . . ?
O121 Ti2 N2 C24 -58.64(19) . . . . ?
O122 Ti2 N2 C24 11.13(18) . . . . ?
O1 Ti2 N2 C22 -91.1(5) 2_667 . . . ?
O21 Ti2 N2 C22 -29.43(18) . . . . ?
O22 Ti2 N2 C22 -134.68(19) . . . . ?
O121 Ti2 N2 C22 61.98(18) . . . . ?
O122 Ti2 N2 C22 131.75(19) . . . . ?
O1 Ti2 N2 C26 29.0(6) 2_667 . . . ?
O21 Ti2 N2 C26 90.66(19) . . . . ?
O22 Ti2 N2 C26 -14.59(18) . . . . ?
O121 Ti2 N2 C26 -177.93(18) . . . . ?
O122 Ti2 N2 C26 -108.16(19) . . . . ?
O34 Ti3 N3 C36 8.8(5) . . . . ?
O32 Ti3 N3 C36 84.31(18) . . . . ?
O33 Ti3 N3 C36 -25.82(18) . . . . ?
O132 Ti3 N3 C36 172.60(17) . . . . ?
O131 Ti3 N3 C36 -120.36(18) . . . . ?
O34 Ti3 N3 C34 130.3(4) . . . . ?
O32 Ti3 N3 C34 -154.17(19) . . . . ?
O33 Ti3 N3 C34 95.70(19) . . . . ?
O132 Ti3 N3 C34 -65.88(19) . . . . ?
O131 Ti3 N3 C34 1.16(17) . . . . ?
O34 Ti3 N3 C32 -108.5(4) . . . . ?
O32 Ti3 N3 C32 -33.05(17) . . . . ?
O33 Ti3 N3 C32 -143.18(19) . . . . ?
O132 Ti3 N3 C32 55.24(18) . . . . ?
O131 Ti3 N3 C32 122.28(18) . . . . ?
Ti3 O132 C13 C14 -169.0(2) . . . . ?
Ti1 O132 C13 C14 -22.0(4) . . . . ?
C16B N1 C14 C13 177.1(5) . . . . ?
C12A N1 C14 C13 73.3(9) . . . . ?
C16A N1 C14 C13 -159.5(3) . . . . ?
C12B N1 C14 C13 77.1(15) . . . . ?
Ti1 N1 C14 C13 -45.3(3) . . . . ?
O132 C13 C14 N1 43.3(4) . . . . ?
Ti2 O21 C21 C22 15.1(4) . . . . ?
C24 N2 C22 C21 157.9(2) . . . . ?
C26 N2 C22 C21 -71.1(3) . . . . ?
Ti2 N2 C22 C21 43.6(3) . . . . ?
O21 C21 C22 N2 -41.4(3) . . . . ?
Ti2 O122 C23 C24 -46.0(3) . . . . ?
Ti1 O122 C23 C24 84.9(2) . . . . ?
C22 N2 C24 C23 -148.7(2) . . . . ?
C26 N2 C24 C23 79.4(3) . . . . ?
Ti2 N2 C24 C23 -36.2(3) . . . . ?
O122 C23 C24 N2 54.4(3) . . . . ?
Ti2 O22 C25 C26 -54.9(3) . . . . ?
C24 N2 C26 C25 -122.5(3) . . . . ?
C22 N2 C26 C25 105.2(3) . . . . ?
Ti2 N2 C26 C25 -7.3(3) . . . . ?
O22 C25 C26 N2 34.6(3) . . . . ?
Ti3 O32 C31 C32 5.3(4) . . . . ?
C36 N3 C32 C31 -68.4(3) . . . . ?
C34 N3 C32 C31 162.0(3) . . . . ?
Ti3 N3 C32 C31 43.7(3) . . . . ?
O32 C31 C32 N3 -35.5(4) . . . . ?
Ti3 O131 C33 C34 -48.0(3) . . . . ?
Ti1 O131 C33 C34 93.9(2) . . . . ?
C36 N3 C34 C33 91.1(3) . . . . ?
C32 N3 C34 C33 -140.0(3) . . . . ?
Ti3 N3 C34 C33 -25.2(3) . . . . ?
O131 C33 C34 N3 46.3(3) . . . . ?
Ti3 O33 C35 C36 16.8(3) . . . . ?
C34 N3 C36 C35 -78.1(3) . . . . ?
C32 N3 C36 C35 152.2(3) . . . . ?
Ti3 N3 C36 C35 40.9(3) . . . . ?
O33 C35 C36 N3 -39.2(3) . . . . ?
Ti3 O34 C37 C39A -140.6(5) . . . . ?
Ti3 O34 C37 C38 94.6(6) . . . . ?
Ti3 O34 C37 C39B -163.8(4) . . . . ?
C11B O11 C11A C12A 65.7(17) . . . . ?
Ti1 O11 C11A C12A -41.5(15) . . . . ?
C16B N1 C12A C11A 95.0(18) . . . . ?
C14 N1 C12A C11A -140.2(15) . . . . ?
C16A N1 C12A C11A 98.0(15) . . . . ?
C12B N1 C12A C11A 66(13) . . . . ?
Ti1 N1 C12A C11A -21(2) . . . . ?
O11 C11A C12A N1 38(2) . . . . ?
C15B O121 C15A C16A -41(3) . . . . ?
Ti2 O121 C15A C16A -138.4(3) . . . . ?
Ti1 O121 C15A C16A 10.7(6) . . . . ?
O121 C15A C16A N1 -39.9(6) . . . . ?
C16B N1 C16A C15A -64.1(10) . . . . ?
C12A N1 C16A C15A -70.9(11) . . . . ?
C14 N1 C16A C15A 165.4(4) . . . . ?
C12B N1 C16A C15A -66.6(18) . . . . ?
Ti1 N1 C16A C15A 49.1(4) . . . . ?
C11A O11 C11B C12B -59(3) . . . . ?
Ti1 O11 C11B C12B 36(3) . . . . ?
O11 C11B C12B N1 -37(4) . . . . ?
O11 C11B C12B C16B 3(6) . . . . ?
C16B N1 C12B C11B 138(3) . . . . ?
C12A N1 C12B C11B -71(12) . . . . ?
C14 N1 C12B C11B -99(3) . . . . ?
C16A N1 C12B C11B 139(3) . . . . ?
Ti1 N1 C12B C11B 24(4) . . . . ?
C12A N1 C12B C16B 151(13) . . . . ?
C14 N1 C12B C16B 123.1(9) . . . . ?
C16A N1 C12B C16B 1.1(9) . . . . ?
Ti1 N1 C12B C16B -113.8(7) . . . . ?
C15A O121 C15B C16B 79(4) . . . . ?
Ti2 O121 C15B C16B 177.9(10) . . . . ?
Ti1 O121 C15B C16B -57(2) . . . . ?
C12A N1 C16B C15B -133.2(18) . . . . ?
C14 N1 C16B C15B 112.3(15) . . . . ?
C16A N1 C16B C15B 52.9(16) . . . . ?
C12B N1 C16B C15B -129(2) . . . . ?
Ti1 N1 C16B C15B -23.2(16) . . . . ?
C12A N1 C16B C12B -4(3) . . . . ?
C14 N1 C16B C12B -118.3(17) . . . . ?
C16A N1 C16B C12B -177.7(19) . . . . ?
Ti1 N1 C16B C12B 106.2(17) . . . . ?
O121 C15B C16B N1 52(2) . . . . ?
O121 C15B C16B C12B -6(4) . . . . ?
C11B C12B C16B N1 -64(5) . . . . ?
C11B C12B C16B C15B 19(7) . . . . ?
N1 C12B C16B C15B 83(3) . . . . ?
C56 C51 C52 C53 -2.5(5) . . . . ?
C57 C51 C52 C53 -169.0(15) . . . . ?
C51 C52 C53 C545 3.3(8) . . . . ?
C52 C53 C545 C56 177.7(7) . . . 2_577 ?
C52 C53 C545 C545 -1.8(9) . . . 2_577 ?
C57 C51 C56 C545 172.0(9) . . . 2_577 ?
C52 C51 C56 C545 0.0(9) . . . 2_577 ?
